data_9010850
loop_
_publ_author_name
'Troitzsch, U.'
'Christy, A. G.'
'Ellis, D. J.'

_publ_section_title
;
 The crystal structure of disordered (Zr,Ti)O2 solid solution
 Sample: XTi = 0.500
;
_journal_name_full 'Physics and Chemistry of Minerals'
_journal_page_first 504
_journal_page_last 514
_journal_paper_doi 10.1007/s00269-005-0027-0
_journal_volume 32
_journal_year 2005
_chemical_formula_sum 'O2 Ti0.5 Zr0.5'
_chemical_name_mineral Srilankite
_space_group_IT_number 60
_symmetry_space_group_name_Hall '-P 2n 2ab'
_symmetry_space_group_name_H-M 'P b c n'
_cell_angle_alpha 90
_cell_angle_beta 90
_cell_angle_gamma 90
_cell_length_a 4.8069
_cell_length_b 5.4785
_cell_length_c 5.0339
_cell_formula_units_Z 4
_cell_volume 132.566
_database_code_amcsd 0008985
_exptl_crystal_density_diffrn 5.088
_cod_original_formula_sum '(Zr.5 Ti.5) O2'
_cod_database_code 9010850

loop_
_space_group_symop_operation_xyz
x,y,z
x,-y,1/2+z
-x,y,1/2-z
1/2-x,1/2+y,z
1/2+x,1/2-y,-z
1/2+x,1/2+y,1/2-z
1/2-x,1/2-y,1/2+z
-x,-y,-z

loop_
_atom_site_label
_atom_site_fract_x
_atom_site_fract_y
_atom_site_fract_z
_atom_site_occupancy
ZrM 0.00000 0.19920 0.25000 0.50000
TiM 0.00000 0.19920 0.25000 0.50000
O 0.27100 0.39800 0.43200 1.00000

loop_
_cod_related_entry_id
_cod_related_entry_database
_cod_related_entry_code
1 AMCSD 0008985
